data_7056087
loop_
_publ_author_name
'Yang, Liu'
'Li, Xiao'
'Sun, Chun-Yi'
'Wu, Han'
'Wang, Chun-Gang'
'Su, Zhong-Min'

_publ_section_title
;
 A stable pillared-layer Cu(ii) metal--organic framework with magnetic
 properties for dye adsorption and separation
;
_journal_issue 9
_journal_name_full 'New J. Chem.'
_journal_page_first 3661
_journal_paper_doi 10.1039/C7NJ00389G
_journal_volume 41
_journal_year 2017
_chemical_formula_sum 'C86 H64 Cu4 N10 O19'
_chemical_formula_weight 1795.63
_space_group_crystal_system monoclinic
_space_group_IT_number 9
_space_group_name_Hall 'C -2yc'
_space_group_name_H-M_alt 'C 1 c 1'
_symmetry_space_group_name_Hall 'C -2yc'
_symmetry_space_group_name_H-M 'C 1 c 1'
_atom_sites_solution_hydrogens geom
_audit_creation_method SHELXL-2014/7
_audit_update_record
;
2016-11-17 deposited with the CCDC.
2017-04-05 downloaded from the CCDC.
;
_cell_angle_alpha 90
_cell_angle_beta 110.875(5)
_cell_angle_gamma 90
_cell_formula_units_Z 2
_cell_length_a 15.885(5)
_cell_length_b 14.941(5)
_cell_length_c 16.117(5)
_cell_measurement_reflns_used 1368
_cell_measurement_temperature 296(2)
_cell_measurement_theta_max 20.725
_cell_measurement_theta_min 2.625
_cell_volume 3574(2)
_computing_structure_refinement 'SHELXL-2014/7 (Sheldrick, 2014)'
_diffrn_ambient_temperature 296(2)
_diffrn_measured_fraction_theta_full 0.998
_diffrn_measured_fraction_theta_max 0.998
_diffrn_measurement_device_type 'Bruker Smart Apex II CCD'
_diffrn_measurement_method '\w scans'
_diffrn_radiation_type MoK\a
_diffrn_radiation_wavelength 0.71069
_diffrn_reflns_av_R_equivalents 0.0751
_diffrn_reflns_av_unetI/netI 0.0988
_diffrn_reflns_Laue_measured_fraction_full 0.998
_diffrn_reflns_Laue_measured_fraction_max 0.998
_diffrn_reflns_limit_h_max 16
_diffrn_reflns_limit_h_min -18
_diffrn_reflns_limit_k_max 17
_diffrn_reflns_limit_k_min -17
_diffrn_reflns_limit_l_max 19
_diffrn_reflns_limit_l_min -12
_diffrn_reflns_number 9881
_diffrn_reflns_point_group_measured_fraction_full 0.998
_diffrn_reflns_point_group_measured_fraction_max 0.998
_diffrn_reflns_theta_full 24.995
_diffrn_reflns_theta_max 24.995
_diffrn_reflns_theta_min 2.061
_exptl_absorpt_coefficient_mu 1.263
_exptl_absorpt_correction_T_max 0.759
_exptl_absorpt_correction_T_min 0.748
_exptl_absorpt_correction_type multi-scan
_exptl_absorpt_process_details 'SADABS 2014/4 Bruker AXS Madison WI USA'
_exptl_crystal_colour blue
_exptl_crystal_density_diffrn 1.669
_exptl_crystal_description block
_exptl_crystal_F_000 1836
_exptl_crystal_size_max 0.24
_exptl_crystal_size_mid 0.22
_exptl_crystal_size_min 0.22
_refine_diff_density_max 0.517
_refine_diff_density_min -0.476
_refine_diff_density_rms 0.089
_refine_ls_abs_structure_details
;
 Refined as an inversion twin.
;
_refine_ls_abs_structure_Flack 0.38(4)
_refine_ls_extinction_method none
_refine_ls_goodness_of_fit_ref 0.998
_refine_ls_hydrogen_treatment constr
_refine_ls_matrix_type full
_refine_ls_number_parameters 497
_refine_ls_number_reflns 4573
_refine_ls_number_restraints 1274
_refine_ls_restrained_S_all 0.915
_refine_ls_R_factor_all 0.0956
_refine_ls_R_factor_gt 0.0563
_refine_ls_shift/su_max 0.000
_refine_ls_shift/su_mean 0.000
_refine_ls_structure_factor_coef Fsqd
_refine_ls_weighting_details 'w=1/[\s^2^(Fo^2^)+(0.0666P)^2^] where P=(Fo^2^+2Fc^2^)/3'
_refine_ls_weighting_scheme calc
_refine_ls_wR_factor_gt 0.1190
_refine_ls_wR_factor_ref 0.1355
_reflns_Friedel_coverage 0.997
_reflns_Friedel_fraction_full 0.998
_reflns_Friedel_fraction_max 0.998
_reflns_number_gt 3102
_reflns_number_total 4573
_reflns_threshold_expression 'I > 2\s(I)'
_cod_data_source_file c7nj00389g2.cif
_cod_data_source_block 1
_cod_depositor_comments 'Adding full bibliography for 7056087.cif.'
_cod_database_code 7056087
_shelx_shelxl_version_number 2014/7
_shelx_space_group_comment
;
The symmetry employed for this shelxl refinement is uniquely defined
by the following loop, which should always be used as a source of
symmetry information in preference to the above space-group names.
They are only intended as comments.
;

loop_
_space_group_symop_operation_xyz
'x, y, z'
'x, -y, z+1/2'
'x+1/2, y+1/2, z'
'x+1/2, -y+1/2, z+1/2'

loop_
_atom_site_label
_atom_site_type_symbol
_atom_site_fract_x
_atom_site_fract_y
_atom_site_fract_z
_atom_site_U_iso_or_equiv
_atom_site_adp_type
_atom_site_occupancy
_atom_site_site_symmetry_order
_atom_site_calc_flag
_atom_site_refinement_flags_posn
_atom_site_refinement_flags_adp
_atom_site_refinement_flags_occupancy
C1 C 0.7128(12) 0.1641(11) 0.2316(10) 0.068(3) Uani 1 1 d . U .
H1 H 0.6763 0.1363 0.1795 0.081 Uiso 1 1 calc R U .
C2 C 0.6806(11) 0.1803(10) 0.3012(10) 0.066(3) Uani 1 1 d . U .
H2 H 0.6211 0.1664 0.2931 0.079 Uiso 1 1 calc R U .
C3 C 0.7335(11) 0.2153(10) 0.3788(10) 0.067(2) Uani 1 1 d . U .
H3 H 0.7104 0.2241 0.4237 0.080 Uiso 1 1 calc R U .
C4 C 0.8242(11) 0.2390(11) 0.3938(10) 0.060(2) Uani 1 1 d . U .
C5 C 0.8552(10) 0.2287(10) 0.3222(9) 0.060(2) Uani 1 1 d . U .
C6 C 0.7997(10) 0.1900(9) 0.2419(9) 0.060(2) Uani 1 1 d . U .
H6 H 0.8212 0.1819 0.1958 0.072 Uiso 1 1 calc R U .
C7 C 0.9461(13) 0.2564(12) 0.3372(12) 0.061(2) Uani 1 1 d . U .
C8 C 0.9657(11) 0.3007(11) 0.4839(10) 0.068(3) Uani 1 1 d . U .
H8 H 1.0016 0.3265 0.5372 0.082 Uiso 1 1 calc R U .
C9 C 1.0020(11) 0.2882(10) 0.4155(9) 0.064(3) Uani 1 1 d . U .
H9 H 1.0619 0.3014 0.4247 0.077 Uiso 1 1 calc R U .
C10 C 0.8799(13) 0.2760(11) 0.4734(11) 0.061(2) Uani 1 1 d . U .
C11 C 0.7780(11) 0.3496(11) 0.5377(10) 0.072(3) Uani 1 1 d . U .
H11 H 0.7381 0.3759 0.4865 0.087 Uiso 1 1 calc R U .
C12 C 0.7773(11) 0.3575(11) 0.6220(10) 0.074(3) Uani 1 1 d . U .
H12 H 0.7382 0.3939 0.6381 0.089 Uiso 1 1 calc R U .
C13 C 0.8771(13) 0.2677(11) 0.6266(12) 0.062(3) Uani 1 1 d . U .
H13 H 0.9209 0.2234 0.6465 0.074 Uiso 1 1 calc R U .
C14 C 0.9468(13) 0.2914(10) 0.1853(11) 0.056(3) Uani 1 1 d . U .
H14 H 0.8990 0.3316 0.1690 0.067 Uiso 1 1 calc R U .
C15 C 1.0551(10) 0.2136(10) 0.1825(9) 0.058(3) Uani 1 1 d . U .
H15 H 1.0995 0.1900 0.1638 0.070 Uiso 1 1 calc R U .
C16 C 1.0459(10) 0.1952(10) 0.2615(9) 0.064(3) Uani 1 1 d . U .
H16 H 1.0796 0.1548 0.3043 0.077 Uiso 1 1 calc R U .
C17 C 0.7995(11) 0.1656(10) -0.0852(11) 0.036(2) Uani 1 1 d . U .
C18 C 0.7402(10) 0.0920(9) -0.0784(10) 0.036(2) Uani 1 1 d . U .
C19 C 0.6613(8) 0.0798(8) -0.1520(8) 0.041(2) Uani 1 1 d . U .
H19 H 0.6523 0.1125 -0.2036 0.050 Uiso 1 1 calc R U .
C20 C 0.5943(9) 0.0174(8) -0.1486(8) 0.040(2) Uani 1 1 d . U .
H20 H 0.5424 0.0100 -0.1984 0.049 Uiso 1 1 calc R U .
C21 C 0.6047(10) -0.0311(8) -0.0751(9) 0.034(2) Uani 1 1 d . U .
C22 C 0.6879(8) -0.0238(7) 0.0027(8) 0.039(2) Uani 1 1 d . U .
C23 C 0.7552(8) 0.0381(7) -0.0013(7) 0.0350(19) Uani 1 1 d . U .
C24 C 0.8374(8) 0.0437(8) 0.0739(8) 0.041(2) Uani 1 1 d . U .
H24 H 0.8817 0.0841 0.0734 0.050 Uiso 1 1 calc R U .
C25 C 0.8512(9) -0.0093(8) 0.1456(8) 0.046(2) Uani 1 1 d . U .
H25 H 0.9055 -0.0056 0.1931 0.056 Uiso 1 1 calc R U .
C26 C 0.7852(8) -0.0696(8) 0.1498(8) 0.044(2) Uani 1 1 d . U .
H26 H 0.7951 -0.1040 0.2004 0.052 Uiso 1 1 calc R U .
C27 C 0.7077(8) -0.0773(8) 0.0802(7) 0.041(2) Uani 1 1 d . U .
H27 H 0.6654 -0.1192 0.0829 0.050 Uiso 1 1 calc R U .
C28 C 0.7859(10) 0.4028(9) -0.1034(10) 0.035(2) Uani 1 1 d . U .
C29 C 0.7062(10) 0.4617(9) -0.1063(9) 0.036(2) Uani 1 1 d . U .
C30 C 0.6791(8) 0.5254(8) -0.1717(8) 0.036(2) Uani 1 1 d . U .
H30 H 0.7058 0.5277 -0.2145 0.043 Uiso 1 1 calc R U .
C31 C 0.6117(8) 0.5872(8) -0.1750(8) 0.036(2) Uani 1 1 d . U .
H31 H 0.5927 0.6286 -0.2211 0.043 Uiso 1 1 calc R U .
C32 C 0.5737(10) 0.5873(9) -0.1112(10) 0.033(2) Uani 1 1 d . U .
C33 C 0.5953(8) 0.5160(7) -0.0457(8) 0.036(2) Uani 1 1 d . U .
C34 C 0.6647(8) 0.4545(8) -0.0431(8) 0.036(2) Uani 1 1 d . U .
C35 C 0.6830(8) 0.3833(8) 0.0190(8) 0.040(2) Uani 1 1 d . U .
H35 H 0.7253 0.3401 0.0195 0.048 Uiso 1 1 calc R U .
C36 C 0.6406(9) 0.3773(9) 0.0766(9) 0.048(3) Uani 1 1 d . U .
H36 H 0.6568 0.3327 0.1197 0.057 Uiso 1 1 calc R U .
C37 C 0.5704(9) 0.4386(9) 0.0732(8) 0.046(2) Uani 1 1 d . U .
H37 H 0.5398 0.4327 0.1125 0.055 Uiso 1 1 calc R U .
C38 C 0.5489(8) 0.5046(8) 0.0131(8) 0.040(2) Uani 1 1 d . U .
H38 H 0.5024 0.5436 0.0102 0.048 Uiso 1 1 calc R U .
C39 C 1.0119(11) 0.1628(10) -0.1089(11) 0.035(2) Uani 1 1 d . U .
C40 C 1.0317(10) 0.4047(9) -0.0772(10) 0.035(2) Uani 1 1 d . U .
N1 N 0.8416(10) 0.3049(8) 0.6788(9) 0.042(3) Uani 1 1 d . . .
N2 N 0.8481(11) 0.2958(9) 0.5438(9) 0.070(5) Uani 1 1 d . . .
N3 N 0.9766(9) 0.2487(9) 0.2652(8) 0.056(4) Uani 1 1 d . . .
N4 N 0.9900(9) 0.2715(8) 0.1350(9) 0.042(3) Uani 1 1 d . . .
O1 O 0.8449(8) 0.2031(7) -0.0133(7) 0.0459(19) Uani 1 1 d . U .
O2 O 0.7988(8) 0.1885(7) -0.1623(7) 0.0421(19) Uani 1 1 d . U .
O3 O 1.0127(8) 0.1923(7) -0.0382(7) 0.044(2) Uani 1 1 d . U .
O4 O 0.9614(8) 0.1929(7) -0.1831(7) 0.044(2) Uani 1 1 d . U .
O5 O 0.8434(7) 0.3861(7) -0.0288(7) 0.0435(18) Uani 1 1 d . U .
O6 O 0.7865(7) 0.3744(7) -0.1768(7) 0.0397(18) Uani 1 1 d . U .
O7 O 1.0243(7) 0.3807(7) -0.0062(7) 0.044(2) Uani 1 1 d . U .
O8 O 0.9787(7) 0.3781(7) -0.1527(6) 0.042(2) Uani 1 1 d . U .
Cu1 Cu 0.87353(7) 0.28641(9) -0.18856(7) 0.0241(5) Uani 1 1 d . . .
Cu2 Cu 0.93931(8) 0.29042(9) -0.00509(8) 0.0273(5) Uani 1 1 d . . .
O1W O 0.9899(15) 0.4785(14) 0.6156(13) 0.077(4) Uani 0.5 1 d . U P

loop_
_atom_site_aniso_label
_atom_site_aniso_U_11
_atom_site_aniso_U_22
_atom_site_aniso_U_33
_atom_site_aniso_U_23
_atom_site_aniso_U_13
_atom_site_aniso_U_12
C1 0.075(5) 0.073(5) 0.058(5) 0.005(5) 0.027(5) 0.003(5)
C2 0.074(5) 0.072(5) 0.058(5) 0.010(5) 0.032(4) 0.003(5)
C3 0.078(5) 0.075(5) 0.056(4) 0.013(4) 0.032(4) 0.008(4)
C4 0.071(4) 0.068(4) 0.050(4) 0.008(4) 0.031(4) 0.011(4)
C5 0.071(4) 0.067(4) 0.048(4) 0.011(4) 0.029(4) 0.009(4)
C6 0.068(4) 0.065(4) 0.052(4) 0.005(4) 0.028(4) 0.006(4)
C7 0.072(4) 0.070(4) 0.047(4) 0.008(4) 0.028(4) 0.012(4)
C8 0.078(5) 0.078(5) 0.052(4) 0.010(4) 0.027(4) 0.011(4)
C9 0.070(5) 0.076(5) 0.050(4) 0.008(4) 0.026(4) 0.011(5)
C10 0.072(4) 0.073(4) 0.048(4) 0.012(4) 0.032(4) 0.015(4)
C11 0.085(5) 0.080(5) 0.054(5) 0.015(5) 0.027(5) 0.023(5)
C12 0.086(7) 0.084(7) 0.055(6) 0.007(6) 0.030(6) 0.035(6)
C13 0.074(6) 0.072(5) 0.047(5) 0.011(5) 0.031(5) 0.019(5)
C14 0.062(5) 0.062(5) 0.045(4) 0.007(4) 0.020(4) 0.013(4)
C15 0.062(5) 0.069(5) 0.047(5) 0.004(5) 0.024(4) 0.021(5)
C16 0.072(5) 0.074(6) 0.048(5) 0.014(5) 0.024(5) 0.026(5)
C17 0.040(3) 0.034(3) 0.036(3) 0.003(3) 0.017(3) -0.002(4)
C18 0.040(4) 0.032(4) 0.037(4) 0.006(3) 0.014(3) -0.004(4)
C19 0.045(4) 0.037(4) 0.038(4) 0.005(4) 0.011(4) -0.008(4)
C20 0.043(4) 0.035(4) 0.041(4) 0.004(4) 0.013(4) -0.007(4)
C21 0.038(4) 0.028(4) 0.037(4) 0.005(4) 0.015(4) -0.006(4)
C22 0.044(4) 0.034(4) 0.039(4) 0.004(4) 0.015(4) -0.007(4)
C23 0.040(4) 0.031(3) 0.038(3) 0.003(3) 0.018(3) -0.006(3)
C24 0.045(4) 0.039(4) 0.040(4) 0.006(3) 0.015(3) -0.004(3)
C25 0.049(4) 0.041(4) 0.043(4) 0.004(4) 0.010(4) 0.000(4)
C26 0.046(5) 0.039(4) 0.042(4) 0.012(4) 0.011(4) -0.006(4)
C27 0.042(4) 0.036(4) 0.043(4) 0.007(4) 0.012(4) -0.006(4)
C28 0.038(3) 0.034(3) 0.037(3) -0.001(3) 0.019(3) 0.002(3)
C29 0.037(4) 0.035(4) 0.040(4) 0.006(3) 0.017(3) 0.008(3)
C30 0.037(4) 0.039(4) 0.037(4) 0.002(4) 0.020(3) 0.007(4)
C31 0.036(4) 0.037(4) 0.035(4) 0.007(4) 0.014(4) 0.010(4)
C32 0.035(4) 0.032(4) 0.038(4) 0.003(4) 0.019(4) 0.009(4)
C33 0.041(4) 0.033(4) 0.039(4) 0.000(3) 0.021(3) 0.006(4)
C34 0.037(4) 0.035(4) 0.039(4) 0.003(3) 0.016(3) 0.008(3)
C35 0.041(4) 0.037(4) 0.046(4) 0.006(4) 0.020(3) 0.008(4)
C36 0.048(5) 0.047(5) 0.052(5) 0.012(4) 0.022(4) 0.009(4)
C37 0.048(5) 0.046(5) 0.053(5) 0.007(4) 0.027(4) 0.011(4)
C38 0.042(4) 0.041(4) 0.042(4) 0.005(4) 0.021(4) 0.012(4)
C39 0.038(4) 0.033(4) 0.038(4) 0.001(4) 0.018(4) 0.003(4)
C40 0.035(4) 0.036(4) 0.039(4) 0.000(4) 0.019(4) 0.002(4)
N1 0.049(8) 0.053(7) 0.034(7) -0.004(6) 0.026(6) 0.011(6)
N2 0.093(12) 0.083(11) 0.041(8) 0.025(7) 0.035(7) 0.058(9)
N3 0.058(9) 0.069(9) 0.042(8) 0.010(7) 0.021(6) 0.013(8)
N4 0.035(7) 0.056(8) 0.035(7) 0.003(6) 0.014(5) 0.001(6)
O1 0.051(3) 0.045(3) 0.042(3) 0.003(3) 0.017(3) -0.008(3)
O2 0.046(3) 0.038(3) 0.040(3) 0.003(3) 0.013(3) -0.010(3)
O3 0.049(4) 0.045(3) 0.038(3) -0.001(3) 0.016(3) 0.016(4)
O4 0.046(4) 0.040(4) 0.041(4) 0.003(4) 0.011(4) 0.011(4)
O5 0.043(3) 0.045(3) 0.042(3) -0.002(3) 0.014(3) 0.011(3)
O6 0.043(3) 0.040(3) 0.039(3) 0.000(3) 0.017(3) 0.007(3)
O7 0.042(4) 0.050(4) 0.042(4) -0.002(4) 0.019(3) -0.009(4)
O8 0.043(4) 0.045(4) 0.040(4) 0.001(3) 0.016(3) -0.003(4)
Cu1 0.0269(12) 0.0171(8) 0.0342(12) 0.0027(8) 0.0180(9) 0.0041(9)
Cu2 0.0275(12) 0.0227(9) 0.0329(12) 0.0017(8) 0.0122(9) -0.0029(9)
O1W 0.099(8) 0.075(7) 0.057(7) 0.016(6) 0.030(7) 0.008(7)

loop_
_atom_type_symbol
_atom_type_description
_atom_type_scat_dispersion_real
_atom_type_scat_dispersion_imag
_atom_type_scat_source
C C 0.0033 0.0016 'International Tables Vol C Tables 4.2.6.8 and 6.1.1.4'
H H 0.0000 0.0000 'International Tables Vol C Tables 4.2.6.8 and 6.1.1.4'
Cu Cu 0.3201 1.2651 'International Tables Vol C Tables 4.2.6.8 and 6.1.1.4'
N N 0.0061 0.0033 'International Tables Vol C Tables 4.2.6.8 and 6.1.1.4'
O O 0.0106 0.0060 'International Tables Vol C Tables 4.2.6.8 and 6.1.1.4'

loop_
_geom_angle_atom_site_label_1
_geom_angle_atom_site_label_2
_geom_angle_atom_site_label_3
_geom_angle
_geom_angle_site_symmetry_1
_geom_angle_site_symmetry_3
C6 C1 C2 119.0(15) . .
C6 C1 H1 120.5 . .
C2 C1 H1 120.5 . .
C3 C2 C1 121.7(17) . .
C3 C2 H2 119.2 . .
C1 C2 H2 119.2 . .
C2 C3 C4 121.2(15) . .
C2 C3 H3 119.4 . .
C4 C3 H3 119.4 . .
C10 C4 C3 122.1(16) . .
C10 C4 C5 120.2(17) . .
C3 C4 C5 117.5(14) . .
C6 C5 C4 120.6(15) . .
C6 C5 C7 122.4(14) . .
C4 C5 C7 116.9(15) . .
C1 C6 C5 119.9(14) . .
C1 C6 H6 120.1 . .
C5 C6 H6 120.1 . .
C9 C7 N3 119.6(18) . .
C9 C7 C5 123.2(17) . .
N3 C7 C5 117.2(15) . .
C10 C8 C9 122.0(16) . .
C10 C8 H8 119.0 . .
C9 C8 H8 119.0 . .
C7 C9 C8 117.2(17) . .
C7 C9 H9 121.4 . .
C8 C9 H9 121.4 . .
C8 C10 C4 120.2(17) . .
C8 C10 N2 117.8(16) . .
C4 C10 N2 121.8(17) . .
N2 C11 C12 106.1(13) . .
N2 C11 H11 126.9 . .
C12 C11 H11 126.9 . .
N1 C12 C11 110.5(15) . .
N1 C12 H12 124.7 . .
C11 C12 H12 124.7 . .
N1 C13 N2 116.4(15) . .
N1 C13 H13 121.8 . .
N2 C13 H13 121.8 . .
N4 C14 N3 114.2(15) . .
N4 C14 H14 122.9 . .
N3 C14 H14 122.9 . .
N4 C15 C16 110.0(14) . .
N4 C15 H15 125.0 . .
C16 C15 H15 125.0 . .
C15 C16 N3 106.1(13) . .
C15 C16 H16 126.9 . .
N3 C16 H16 126.9 . .
O1 C17 O2 125.1(15) . .
O1 C17 C18 115.8(14) . .
O2 C17 C18 119.0(14) . .
C19 C18 C23 119.1(12) . .
C19 C18 C17 115.9(13) . .
C23 C18 C17 124.9(12) . .
C18 C19 C20 120.5(11) . .
C18 C19 H19 119.8 . .
C20 C19 H19 119.8 . .
C21 C20 C19 121.6(11) . .
C21 C20 H20 119.2 . .
C19 C20 H20 119.2 . .
C20 C21 C22 120.1(12) . .
C20 C21 C40 118.3(12) . 3_445
C22 C21 C40 121.6(12) . 3_445
C27 C22 C23 117.9(10) . .
C27 C22 C21 123.9(11) . .
C23 C22 C21 118.0(10) . .
C18 C23 C22 120.5(11) . .
C18 C23 C24 121.5(11) . .
C22 C23 C24 118.0(10) . .
C25 C24 C23 120.6(11) . .
C25 C24 H24 119.7 . .
C23 C24 H24 119.7 . .
C24 C25 C26 121.4(11) . .
C24 C25 H25 119.3 . .
C26 C25 H25 119.3 . .
C27 C26 C25 119.6(12) . .
C27 C26 H26 120.2 . .
C25 C26 H26 120.2 . .
C26 C27 C22 122.3(12) . .
C26 C27 H27 118.8 . .
C22 C27 H27 118.8 . .
O5 C28 O6 126.0(15) . .
O5 C28 C29 117.3(13) . .
O6 C28 C29 116.7(13) . .
C30 C29 C34 120.8(13) . .
C30 C29 C28 116.9(13) . .
C34 C29 C28 122.2(12) . .
C29 C30 C31 120.8(12) . .
C29 C30 H30 119.6 . .
C31 C30 H30 119.6 . .
C32 C31 C30 120.7(11) . .
C32 C31 H31 119.7 . .
C30 C31 H31 119.7 . .
C31 C32 C33 119.5(12) . .
C31 C32 C39 119.1(12) . 3_455
C33 C32 C39 121.3(13) . 3_455
C38 C33 C34 119.3(11) . .
C38 C33 C32 122.3(11) . .
C34 C33 C32 118.4(11) . .
C29 C34 C35 122.7(12) . .
C29 C34 C33 119.2(11) . .
C35 C34 C33 117.8(11) . .
C36 C35 C34 121.1(12) . .
C36 C35 H35 119.4 . .
C34 C35 H35 119.4 . .
C35 C36 C37 120.7(12) . .
C35 C36 H36 119.6 . .
C37 C36 H36 119.6 . .
C38 C37 C36 119.7(13) . .
C38 C37 H37 120.2 . .
C36 C37 H37 120.2 . .
C37 C38 C33 121.2(12) . .
C37 C38 H38 119.4 . .
C33 C38 H38 119.4 . .
O3 C39 O4 123.3(16) . .
O3 C39 C32 120.3(14) . 3_545
O4 C39 C32 116.3(14) . 3_545
O7 C40 O8 122.8(15) . .
O7 C40 C21 119.3(13) . 3
O8 C40 C21 117.8(13) . 3
C13 N1 C12 102.0(14) . .
C13 N1 Cu1 128.5(12) . 1_556
C12 N1 Cu1 129.5(11) . 1_556
C13 N2 C11 104.3(14) . .
C13 N2 C10 130.1(15) . .
C11 N2 C10 125.6(13) . .
C14 N3 C16 104.0(13) . .
C14 N3 C7 129.4(15) . .
C16 N3 C7 126.6(13) . .
C14 N4 C15 105.4(13) . .
C14 N4 Cu2 124.1(12) . .
C15 N4 Cu2 127.4(10) . .
C17 O1 Cu2 122.3(11) . .
C17 O2 Cu1 126.4(10) . .
C39 O3 Cu2 133.0(11) . .
C39 O4 Cu1 120.0(11) . .
C28 O5 Cu2 124.5(10) . .
C28 O6 Cu1 123.9(10) . .
C40 O7 Cu2 120.7(10) . .
C40 O8 Cu1 131.7(10) . .
O4 Cu1 O6 171.7(5) . .
O4 Cu1 O2 86.4(4) . .
O6 Cu1 O2 88.7(5) . .
O4 Cu1 N1 92.9(5) . 1_554
O6 Cu1 N1 95.2(5) . 1_554
O2 Cu1 N1 112.0(5) . 1_554
O4 Cu1 O8 88.2(5) . .
O6 Cu1 O8 93.2(4) . .
O2 Cu1 O8 153.3(4) . .
N1 Cu1 O8 94.4(5) 1_554 .
O4 Cu1 Cu2 88.6(3) . .
O6 Cu1 Cu2 83.9(3) . .
O2 Cu1 Cu2 79.5(3) . .
N1 Cu1 Cu2 168.5(4) 1_554 .
O8 Cu1 Cu2 74.2(3) . .
O7 Cu2 O1 174.9(5) . .
O7 Cu2 O5 89.2(4) . .
O1 Cu2 O5 87.2(5) . .
O7 Cu2 O3 91.9(5) . .
O1 Cu2 O3 89.9(4) . .
O5 Cu2 O3 155.8(4) . .
O7 Cu2 N4 95.9(5) . .
O1 Cu2 N4 88.5(5) . .
O5 Cu2 N4 105.6(5) . .
O3 Cu2 N4 98.4(5) . .
O7 Cu2 Cu1 90.3(3) . .
O1 Cu2 Cu1 85.7(3) . .
O5 Cu2 Cu1 80.8(3) . .
O3 Cu2 Cu1 74.9(3) . .
N4 Cu2 Cu1 171.1(3) . .

loop_
_geom_bond_atom_site_label_1
_geom_bond_atom_site_label_2
_geom_bond_distance
_geom_bond_site_symmetry_2
C1 C6 1.39(2) .
C1 C2 1.41(2) .
C1 H1 0.9300 .
C2 C3 1.34(2) .
C2 H2 0.9300 .
C3 C4 1.42(2) .
C3 H3 0.9300 .
C4 C10 1.39(2) .
C4 C5 1.41(2) .
C5 C6 1.404(19) .
C5 C7 1.44(2) .
C6 H6 0.9300 .
C7 C9 1.34(2) .
C7 N3 1.41(2) .
C8 C10 1.36(2) .
C8 C9 1.43(2) .
C8 H8 0.9300 .
C9 H9 0.9300 .
C10 N2 1.43(2) .
C11 N2 1.35(2) .
C11 C12 1.37(2) .
C11 H11 0.9300 .
C12 N1 1.353(18) .
C12 H12 0.9300 .
C13 N1 1.29(2) .
C13 N2 1.31(2) .
C13 H13 0.9300 .
C14 N4 1.27(2) .
C14 N3 1.36(2) .
C14 H14 0.9300 .
C15 N4 1.356(17) .
C15 C16 1.359(19) .
C15 H15 0.9300 .
C16 N3 1.380(18) .
C16 H16 0.9300 .
C17 O1 1.258(17) .
C17 O2 1.285(18) .
C17 C18 1.476(19) .
C18 C19 1.397(18) .
C18 C23 1.427(17) .
C19 C20 1.430(16) .
C19 H19 0.9300 .
C20 C21 1.349(17) .
C20 H20 0.9300 .
C21 C22 1.467(17) .
C21 C40 1.495(19) 3_445
C22 C27 1.422(15) .
C22 C23 1.431(15) .
C23 C24 1.434(15) .
C24 C25 1.352(16) .
C24 H24 0.9300 .
C25 C26 1.402(16) .
C25 H25 0.9300 .
C26 C27 1.342(15) .
C26 H26 0.9300 .
C27 H27 0.9300 .
C28 O5 1.248(16) .
C28 O6 1.260(17) .
C28 C29 1.53(2) .
C29 C30 1.371(16) .
C29 C34 1.400(19) .
C30 C31 1.400(15) .
C30 H30 0.9300 .
C31 C32 1.365(18) .
C31 H31 0.9300 .
C32 C33 1.451(17) .
C32 C39 1.505(19) 3_455
C33 C38 1.402(17) .
C33 C34 1.424(16) .
C34 C35 1.418(16) .
C35 C36 1.330(17) .
C35 H35 0.9300 .
C36 C37 1.427(17) .
C36 H36 0.9300 .
C37 C38 1.339(17) .
C37 H37 0.9300 .
C38 H38 0.9300 .
C39 O3 1.218(17) .
C39 O4 1.262(17) .
C39 C32 1.505(19) 3_545
C40 O7 1.245(17) .
C40 O8 1.272(16) .
C40 C21 1.495(19) 3
N1 Cu1 2.032(14) 1_556
N4 Cu2 2.129(13) .
O1 Cu2 1.956(11) .
O2 Cu1 2.021(11) .
O3 Cu2 2.058(11) .
O4 Cu1 1.955(11) .
O5 Cu2 2.024(10) .
O6 Cu1 1.965(11) .
O7 Cu2 1.912(10) .
O8 Cu1 2.077(10) .
Cu1 N1 2.032(14) 1_554
Cu1 Cu2 2.7636(17) .

loop_
_geom_torsion_atom_site_label_1
_geom_torsion_atom_site_label_2
_geom_torsion_atom_site_label_3
_geom_torsion_atom_site_label_4
_geom_torsion
_geom_torsion_site_symmetry_1
_geom_torsion_site_symmetry_4
C6 C1 C2 C3 -4(2) . .
C1 C2 C3 C4 1(2) . .
C2 C3 C4 C10 179.5(15) . .
C2 C3 C4 C5 3(2) . .
C10 C4 C5 C6 179.0(14) . .
C3 C4 C5 C6 -5(2) . .
C10 C4 C5 C7 1(2) . .
C3 C4 C5 C7 177.6(14) . .
C2 C1 C6 C5 2(2) . .
C4 C5 C6 C1 2(2) . .
C7 C5 C6 C1 179.5(15) . .
C6 C5 C7 C9 -175.5(14) . .
C4 C5 C7 C9 2(2) . .
C6 C5 C7 N3 4(2) . .
C4 C5 C7 N3 -178.2(14) . .
N3 C7 C9 C8 175.5(14) . .
C5 C7 C9 C8 -5(2) . .
C10 C8 C9 C7 4(2) . .
C9 C8 C10 C4 -1(3) . .
C9 C8 C10 N2 -176.6(13) . .
C3 C4 C10 C8 -177.8(15) . .
C5 C4 C10 C8 -2(2) . .
C3 C4 C10 N2 -3(2) . .
C5 C4 C10 N2 173.6(14) . .
N2 C11 C12 N1 -4(2) . .
N4 C15 C16 N3 -4.3(18) . .
O1 C17 C18 C19 149.4(14) . .
O2 C17 C18 C19 -28(2) . .
O1 C17 C18 C23 -26(2) . .
O2 C17 C18 C23 156.0(14) . .
C23 C18 C19 C20 3(2) . .
C17 C18 C19 C20 -172.9(13) . .
C18 C19 C20 C21 0(2) . .
C19 C20 C21 C22 -3(2) . .
C19 C20 C21 C40 -179.7(12) . 3_445
C20 C21 C22 C27 -174.8(13) . .
C40 C21 C22 C27 2(2) 3_445 .
C20 C21 C22 C23 2.2(19) . .
C40 C21 C22 C23 178.8(12) 3_445 .
C19 C18 C23 C22 -3.9(19) . .
C17 C18 C23 C22 171.9(13) . .
C19 C18 C23 C24 175.9(13) . .
C17 C18 C23 C24 -8(2) . .
C27 C22 C23 C18 178.4(12) . .
C21 C22 C23 C18 1.3(18) . .
C27 C22 C23 C24 -1.4(17) . .
C21 C22 C23 C24 -178.6(12) . .
C18 C23 C24 C25 -178.7(13) . .
C22 C23 C24 C25 1.2(18) . .
C23 C24 C25 C26 -2(2) . .
C24 C25 C26 C27 2(2) . .
C25 C26 C27 C22 -2(2) . .
C23 C22 C27 C26 2.2(19) . .
C21 C22 C27 C26 179.1(14) . .
O5 C28 C29 C30 138.4(14) . .
O6 C28 C29 C30 -42.6(19) . .
O5 C28 C29 C34 -39(2) . .
O6 C28 C29 C34 140.2(14) . .
C34 C29 C30 C31 3(2) . .
C28 C29 C30 C31 -174.7(11) . .
C29 C30 C31 C32 2(2) . .
C30 C31 C32 C33 -8(2) . .
C30 C31 C32 C39 170.9(11) . 3_455
C31 C32 C33 C38 -170.3(13) . .
C39 C32 C33 C38 11(2) 3_455 .
C31 C32 C33 C34 8(2) . .
C39 C32 C33 C34 -170.4(12) 3_455 .
C30 C29 C34 C35 172.3(12) . .
C28 C29 C34 C35 -11(2) . .
C30 C29 C34 C33 -2(2) . .
C28 C29 C34 C33 175.3(11) . .
C38 C33 C34 C29 175.1(12) . .
C32 C33 C34 C29 -3.4(18) . .
C38 C33 C34 C35 0.7(17) . .
C32 C33 C34 C35 -177.8(12) . .
C29 C34 C35 C36 -178.2(13) . .
C33 C34 C35 C36 -4.1(18) . .
C34 C35 C36 C37 5(2) . .
C35 C36 C37 C38 -2(2) . .
C36 C37 C38 C33 -1(2) . .
C34 C33 C38 C37 1.9(19) . .
C32 C33 C38 C37 -179.6(13) . .
N2 C13 N1 C12 5(2) . .
N2 C13 N1 Cu1 -175.6(13) . 1_556
C11 C12 N1 C13 0(2) . .
C11 C12 N1 Cu1 -179.4(12) . 1_556
N1 C13 N2 C11 -8(2) . .
N1 C13 N2 C10 172.3(18) . .
C12 C11 N2 C13 7(2) . .
C12 C11 N2 C10 -173.4(17) . .
C8 C10 N2 C13 -62(3) . .
C4 C10 N2 C13 122(2) . .
C8 C10 N2 C11 118(2) . .
C4 C10 N2 C11 -57(3) . .
N4 C14 N3 C16 -1.0(19) . .
N4 C14 N3 C7 178.3(18) . .
C15 C16 N3 C14 3.2(17) . .
C15 C16 N3 C7 -176.2(16) . .
C9 C7 N3 C14 -117(2) . .
C5 C7 N3 C14 64(2) . .
C9 C7 N3 C16 63(2) . .
C5 C7 N3 C16 -116.9(18) . .
N3 C14 N4 C15 -1.6(19) . .
N3 C14 N4 Cu2 159.6(11) . .
C16 C15 N4 C14 3.7(18) . .
C16 C15 N4 Cu2 -156.7(11) . .
O2 C17 O1 Cu2 -11(2) . .
C18 C17 O1 Cu2 171.5(9) . .
O1 C17 O2 Cu1 3(2) . .
C18 C17 O2 Cu1 -179.9(9) . .
O4 C39 O3 Cu2 2(3) . .
C32 C39 O3 Cu2 -178.3(10) 3_545 .
O3 C39 O4 Cu1 -4(2) . .
C32 C39 O4 Cu1 176.6(9) 3_545 .
O6 C28 O5 Cu2 -12(2) . .
C29 C28 O5 Cu2 166.5(9) . .
O5 C28 O6 Cu1 6(2) . .
C29 C28 O6 Cu1 -172.4(9) . .
O8 C40 O7 Cu2 7(2) . .
C21 C40 O7 Cu2 -174.1(9) 3 .
O7 C40 O8 Cu1 -5(2) . .
C21 C40 O8 Cu1 176.6(9) 3 .
